data_7000963
loop_
_publ_author_name
'Tamm, Nadezhda B.'
'Ioffe, Ilya N.'
'Kemnitz, Erhard'
'Troyanov, Sergey I.'

_publ_section_title
;
 Synthesis and molecular structure of pentafluoroethyl derivatives of
 C70: C70(C2F5)8 and C70(C2F5)10
;
_journal_issue 15
_journal_name_full 'Dalton Transactions'
_journal_page_first 2740
_journal_page_last 2745
_journal_paper_doi 10.1039/b817829a
_journal_year 2009
_chemical_formula_sum 'C93 H8 F40'
_chemical_formula_weight 1884.99
_chemical_name_systematic
;
?
;
_space_group_IT_number 62
_symmetry_cell_setting orthorhombic
_symmetry_space_group_name_Hall '-P 2ac 2n'
_symmetry_space_group_name_H-M 'P n m a'
_atom_sites_solution_primary direct
_atom_sites_solution_secondary difmap
_audit_creation_method SHELXL-97
_cell_angle_alpha 90.00
_cell_angle_beta 90.00
_cell_angle_gamma 90.00
_cell_formula_units_Z 4
_cell_length_a 19.697(4)
_cell_length_b 23.107(5)
_cell_length_c 14.322(3)
_cell_measurement_reflns_used 29000
_cell_measurement_temperature 100(2)
_cell_measurement_theta_max 31
_cell_measurement_theta_min 4
_cell_volume 6518(2)
_computing_cell_refinement XDS
_computing_data_collection XDS
_computing_data_reduction XDS
_computing_structure_refinement 'SHELXL-97 (Sheldrick, 1997)'
_computing_structure_solution 'SHELXS-97 (Sheldrick, 1990)'
_diffrn_ambient_temperature 100(2)
_diffrn_measured_fraction_theta_full 0.964
_diffrn_measured_fraction_theta_max 0.925
_diffrn_measurement_device_type MAR225
_diffrn_measurement_method CCD
_diffrn_radiation_monochromator Cu(113)
_diffrn_radiation_source 'BL14.1, PSF, BESSY, Berlin, Germany'
_diffrn_radiation_type synchrotron
_diffrn_radiation_wavelength 0.90500
_diffrn_reflns_av_R_equivalents 0.0889
_diffrn_reflns_av_sigmaI/netI 0.0383
_diffrn_reflns_limit_h_max 24
_diffrn_reflns_limit_h_min -24
_diffrn_reflns_limit_k_max 28
_diffrn_reflns_limit_k_min -28
_diffrn_reflns_limit_l_max 18
_diffrn_reflns_limit_l_min -18
_diffrn_reflns_number 90062
_diffrn_reflns_theta_full 36.00
_diffrn_reflns_theta_max 36.82
_diffrn_reflns_theta_min 2.50
_exptl_absorpt_coefficient_mu 0.464
_exptl_absorpt_correction_type none
_exptl_crystal_colour brown
_exptl_crystal_density_diffrn 1.921
_exptl_crystal_density_method 'not measured'
_exptl_crystal_description plate
_exptl_crystal_F_000 3704
_exptl_crystal_size_max 0.04
_exptl_crystal_size_mid 0.03
_exptl_crystal_size_min 0.01
_refine_diff_density_max 0.662
_refine_diff_density_min -0.584
_refine_diff_density_rms 0.107
_refine_ls_extinction_method none
_refine_ls_goodness_of_fit_ref 1.366
_refine_ls_hydrogen_treatment undef
_refine_ls_matrix_type full
_refine_ls_number_parameters 622
_refine_ls_number_reflns 7503
_refine_ls_number_restraints 0
_refine_ls_restrained_S_all 1.366
_refine_ls_R_factor_all 0.1170
_refine_ls_R_factor_gt 0.0793
_refine_ls_shift/su_max 0.000
_refine_ls_shift/su_mean 0.000
_refine_ls_structure_factor_coef Fsqd
_refine_ls_weighting_details 'calc w=1/[\s^2^(Fo^2^)+(0.0800P)^2^+10.0000P] where P=(Fo^2^+2Fc^2^)/3'
_refine_ls_weighting_scheme calc
_refine_ls_wR_factor_gt 0.2035
_refine_ls_wR_factor_ref 0.2142
_reflns_number_gt 5189
_reflns_number_total 7503
_reflns_threshold_expression >2sigma(I)
_cod_data_source_file b817829a.txt
_cod_data_source_block x9p1p4p3
_cod_depositor_comments
;
The following automatic conversions were performed:
'_symmetry_cell_setting' value 'Orthorhombic' changed to 'orthorhombic'
according to '/home/saulius/struct/CIF-dictionaries/cif_core.dic'
dictionary named 'cif_core.dic' version 2.4.1 from 2010-06-29.

Automatic conversion script
Id: cif_fix_enum 1527 2010-12-29 10:47:43Z saulius 
;
_cod_original_sg_symbol_H-M Pnma
_cod_database_code 7000963

loop_
_symmetry_equiv_pos_as_xyz
'x, y, z'
'-x+1/2, -y, z+1/2'
'-x, y+1/2, -z'
'x+1/2, -y+1/2, -z+1/2'
'-x, -y, -z'
'x-1/2, y, -z-1/2'
'x, -y-1/2, z'
'-x-1/2, y-1/2, z-1/2'

loop_
_atom_site_label
_atom_site_type_symbol
_atom_site_fract_x
_atom_site_fract_y
_atom_site_fract_z
_atom_site_U_iso_or_equiv
_atom_site_adp_type
_atom_site_occupancy
_atom_site_symmetry_multiplicity
_atom_site_calc_flag
_atom_site_refinement_flags
_atom_site_disorder_assembly
_atom_site_disorder_group
F38A F 0.44169(13) 0.48869(10) 0.66212(15) 0.0307(5) Uani 1 1 d . . .
F38B F 0.48724(13) 0.50316(10) 0.79763(17) 0.0349(6) Uani 1 1 d . . .
F39A F 0.31675(13) 0.50916(11) 0.73530(19) 0.0393(6) Uani 1 1 d . . .
F39B F 0.36086(15) 0.53078(11) 0.86850(17) 0.0429(7) Uani 1 1 d . . .
F39C F 0.37326(13) 0.44571(10) 0.81155(16) 0.0347(6) Uani 1 1 d . . .
F40A F 0.34825(13) 0.52193(10) 0.54525(16) 0.0341(6) Uani 1 1 d . . .
F40B F 0.42967(13) 0.51785(10) 0.44264(17) 0.0348(6) Uani 1 1 d . . .
F41A F 0.35685(14) 0.57686(11) 0.31989(16) 0.0388(6) Uani 1 1 d . . .
F41B F 0.28083(13) 0.59862(11) 0.42300(18) 0.0384(6) Uani 1 1 d . . .
F41C F 0.29649(14) 0.51003(11) 0.38154(17) 0.0392(6) Uani 1 1 d . . .
F42A F 0.61716(13) 0.52785(10) 0.78261(17) 0.0338(6) Uani 1 1 d . . .
F42B F 0.69833(12) 0.59097(11) 0.77505(17) 0.0346(6) Uani 1 1 d . . .
F43A F 0.66795(17) 0.62399(12) 0.95621(19) 0.0525(8) Uani 1 1 d . . .
F43B F 0.69558(14) 0.53484(11) 0.93594(18) 0.0433(7) Uani 1 1 d . . .
F43C F 0.59132(16) 0.55759(14) 0.96148(19) 0.0520(8) Uani 1 1 d . . .
F44A F 0.65930(14) 0.61597(14) 0.34262(18) 0.0511(8) Uani 1 1 d . . .
F44B F 0.72089(16) 0.69327(13) 0.3424(2) 0.0539(8) Uani 1 1 d . . .
F45A F 0.78828(14) 0.59524(12) 0.38006(19) 0.0424(6) Uani 1 1 d . . .
F45B F 0.72850(17) 0.58203(15) 0.5014(2) 0.0652(10) Uani 1 1 d . . .
F45C F 0.78990(15) 0.65775(16) 0.4891(2) 0.0664(10) Uani 1 1 d . . .
C1 C 0.4443(2) 0.58635(16) 0.7199(2) 0.0226(8) Uani 1 1 d . . .
C2 C 0.5022(2) 0.59671(15) 0.6497(2) 0.0220(8) Uani 1 1 d . . .
C3 C 0.48466(19) 0.60079(16) 0.5554(2) 0.0218(7) Uani 1 1 d . . .
C4 C 0.4119(2) 0.60885(17) 0.5175(3) 0.0262(8) Uani 1 1 d . . .
C5 C 0.36693(19) 0.63479(16) 0.5944(2) 0.0222(8) Uani 1 1 d . . .
C6 C 0.3805(2) 0.61862(16) 0.6857(2) 0.0226(8) Uani 1 1 d . . .
C7 C 0.3531(2) 0.65170(16) 0.7625(3) 0.0239(8) Uani 1 1 d . . .
C8 C 0.4011(2) 0.65119(16) 0.8387(2) 0.0240(8) Uani 1 1 d . . .
C9 C 0.4591(2) 0.61861(16) 0.8113(2) 0.0220(8) Uani 1 1 d . . .
C10 C 0.5224(2) 0.63622(16) 0.8392(2) 0.0227(8) Uani 1 1 d . . .
C11 C 0.5866(2) 0.62792(17) 0.7807(2) 0.0237(8) Uani 1 1 d . . .
C12 C 0.5671(2) 0.61649(16) 0.6782(2) 0.0230(8) Uani 1 1 d . . .
C13 C 0.61206(19) 0.63901(17) 0.6115(2) 0.0225(8) Uani 1 1 d . . .
C14 C 0.59633(19) 0.63828(15) 0.5164(2) 0.0201(7) Uani 1 1 d . . .
C15 C 0.5321(2) 0.62168(16) 0.4897(2) 0.0230(8) Uani 1 1 d . . .
C16 C 0.4960(2) 0.65228(17) 0.4155(2) 0.0245(8) Uani 1 1 d . . .
C17 C 0.4255(2) 0.65176(17) 0.4386(2) 0.0248(8) Uani 1 1 d . . .
C18 C 0.3872(2) 0.69990(17) 0.4242(2) 0.0237(8) Uani 1 1 d . . .
C19 C 0.33751(19) 0.71953(17) 0.4930(2) 0.0231(8) Uani 1 1 d . . .
C20 C 0.32733(19) 0.68695(16) 0.5767(2) 0.0228(8) Uani 1 1 d . . .
C21 C 0.30195(18) 0.71845(17) 0.6532(3) 0.0227(8) Uani 1 1 d . . .
C22 C 0.31308(19) 0.69976(16) 0.7468(3) 0.0229(8) Uani 1 1 d . . .
C23 C 0.3185(3) 0.7500 0.8060(4) 0.0233(11) Uani 1 2 d S . .
C24 C 0.3649(3) 0.7500 0.8795(3) 0.0239(11) Uani 1 2 d S . .
C25 C 0.4064(2) 0.69938(16) 0.8970(2) 0.0244(8) Uani 1 1 d . . .
C26 C 0.4722(2) 0.71854(16) 0.9244(2) 0.0240(8) Uani 1 1 d . . .
C27 C 0.5283(2) 0.68820(16) 0.8939(2) 0.0218(8) Uani 1 1 d . . .
C28 C 0.5872(2) 0.71932(16) 0.8615(2) 0.0229(8) Uani 1 1 d . . .
C29 C 0.6192(2) 0.68912(17) 0.7901(3) 0.0239(8) Uani 1 1 d . . .
C30 C 0.65127(19) 0.71870(17) 0.7161(2) 0.0240(8) Uani 1 1 d . . .
C31 C 0.65634(19) 0.68993(16) 0.6286(2) 0.0226(8) Uani 1 1 d . . .
C32 C 0.66651(18) 0.71951(16) 0.5449(2) 0.0222(8) Uani 1 1 d . . .
C33 C 0.63922(19) 0.68317(16) 0.4633(2) 0.0223(8) Uani 1 1 d . . .
C34 C 0.5920(2) 0.72077(17) 0.4051(2) 0.0227(8) Uani 1 1 d . . .
C35 C 0.5255(2) 0.70037(17) 0.3743(2) 0.0248(8) Uani 1 1 d . . .
C36 C 0.4850(3) 0.7500 0.3553(3) 0.0254(11) Uani 1 2 d S . .
C37 C 0.4158(3) 0.7500 0.3815(3) 0.0257(12) Uani 1 2 d S . .
C38 C 0.4363(2) 0.52022(17) 0.7408(3) 0.0271(8) Uani 1 1 d . . .
C39 C 0.3702(2) 0.50071(18) 0.7908(3) 0.0281(9) Uani 1 1 d . . .
C40 C 0.3804(2) 0.55134(17) 0.4772(3) 0.0278(8) Uani 1 1 d . . .
C41 C 0.3271(2) 0.55961(18) 0.3986(3) 0.0304(9) Uani 1 1 d . . .
C42 C 0.6368(2) 0.58012(17) 0.8135(3) 0.0272(8) Uani 1 1 d . . .
C43 C 0.6488(2) 0.57401(19) 0.9192(3) 0.0346(10) Uani 1 1 d . . .
C44 C 0.6925(2) 0.65394(18) 0.3983(3) 0.0289(9) Uani 1 1 d . . .
C45 C 0.7505(2) 0.62106(19) 0.4443(3) 0.0340(9) Uani 1 1 d . . .
C46 C 0.4277(6) 0.7500 0.1448(5) 0.085(4) Uani 1 2 d S . .
C47 C 0.435(2) 0.6910(14) 0.1473(11) 0.175(19) Uani 0.50 1 d P . .
C48 C 0.4909(11) 0.6575(11) 0.1437(7) 0.217(13) Uani 1 1 d . . .
C49 C 0.5563(13) 0.7033(9) 0.1413(10) 0.095(7) Uani 0.50 1 d P . .
C50 C 0.5490(7) 0.7500 0.1396(7) 0.114(7) Uani 1 2 d S . .
C51 C 0.4808(12) 0.7084(8) 0.1421(7) 0.078(6) Uani 0.50 1 d P . .

loop_
_atom_site_aniso_label
_atom_site_aniso_U_11
_atom_site_aniso_U_22
_atom_site_aniso_U_33
_atom_site_aniso_U_23
_atom_site_aniso_U_13
_atom_site_aniso_U_12
F38A 0.0405(14) 0.0239(11) 0.0277(11) -0.0060(9) 0.0067(10) -0.0028(10)
F38B 0.0434(15) 0.0269(12) 0.0344(12) 0.0067(10) -0.0104(11) 0.0001(11)
F39A 0.0307(14) 0.0418(14) 0.0455(15) 0.0096(12) 0.0029(11) -0.0043(11)
F39B 0.0644(18) 0.0339(14) 0.0303(12) -0.0054(11) 0.0198(12) -0.0126(13)
F39C 0.0491(15) 0.0238(12) 0.0312(12) 0.0046(10) 0.0034(11) -0.0081(11)
F40A 0.0431(15) 0.0324(13) 0.0267(11) 0.0005(10) -0.0009(10) -0.0119(11)
F40B 0.0375(14) 0.0292(12) 0.0375(13) -0.0109(10) -0.0031(11) 0.0009(10)
F41A 0.0514(16) 0.0425(15) 0.0224(11) -0.0032(10) -0.0001(11) -0.0081(12)
F41B 0.0335(14) 0.0429(15) 0.0390(13) -0.0079(11) -0.0063(11) 0.0046(12)
F41C 0.0455(15) 0.0369(14) 0.0353(13) -0.0074(11) -0.0079(11) -0.0111(12)
F42A 0.0426(14) 0.0233(12) 0.0354(13) 0.0010(10) -0.0089(11) 0.0007(10)
F42B 0.0272(13) 0.0362(13) 0.0405(13) 0.0045(11) 0.0012(10) 0.0040(10)
F43A 0.083(2) 0.0365(15) 0.0381(14) -0.0058(12) -0.0318(15) 0.0173(14)
F43B 0.0518(16) 0.0377(14) 0.0405(14) 0.0042(12) -0.0142(13) 0.0153(12)
F43C 0.0570(18) 0.0661(19) 0.0330(13) 0.0202(14) 0.0041(13) 0.0151(15)
F44A 0.0391(15) 0.077(2) 0.0376(14) -0.0375(14) -0.0055(12) 0.0087(14)
F44B 0.0609(19) 0.0489(16) 0.0520(16) 0.0196(14) 0.0390(15) 0.0158(14)
F45A 0.0408(15) 0.0428(15) 0.0434(14) -0.0100(12) 0.0122(12) 0.0113(12)
F45B 0.062(2) 0.068(2) 0.066(2) 0.0323(17) 0.0282(17) 0.0303(17)
F45C 0.0371(16) 0.084(2) 0.078(2) -0.0489(19) -0.0164(15) 0.0135(16)
C1 0.027(2) 0.0231(18) 0.0174(16) 0.0003(14) 0.0029(14) -0.0019(15)
C2 0.031(2) 0.0155(17) 0.0198(16) -0.0006(13) 0.0059(15) 0.0016(15)
C3 0.0248(19) 0.0195(17) 0.0211(17) -0.0047(14) 0.0007(15) -0.0023(15)
C4 0.029(2) 0.029(2) 0.0209(17) -0.0040(15) 0.0014(15) -0.0012(16)
C5 0.0215(19) 0.0233(18) 0.0219(17) -0.0041(14) 0.0010(14) -0.0036(15)
C6 0.028(2) 0.0188(18) 0.0206(17) -0.0003(14) 0.0053(15) -0.0032(15)
C7 0.028(2) 0.0224(19) 0.0212(17) 0.0021(14) 0.0072(15) -0.0042(15)
C8 0.031(2) 0.0229(19) 0.0180(16) 0.0042(14) 0.0050(15) -0.0052(16)
C9 0.031(2) 0.0193(17) 0.0155(16) 0.0016(14) 0.0035(15) 0.0005(15)
C10 0.029(2) 0.0225(18) 0.0165(16) 0.0053(14) 0.0011(15) 0.0003(15)
C11 0.027(2) 0.0260(19) 0.0177(16) 0.0032(14) -0.0002(15) 0.0021(16)
C12 0.027(2) 0.0222(18) 0.0195(17) -0.0009(14) -0.0011(15) 0.0032(15)
C13 0.0201(19) 0.0272(19) 0.0203(17) 0.0010(14) -0.0001(14) 0.0031(15)
C14 0.0245(19) 0.0203(17) 0.0154(15) -0.0022(13) 0.0042(14) 0.0038(14)
C15 0.029(2) 0.0240(18) 0.0160(16) -0.0064(14) 0.0035(15) -0.0011(15)
C16 0.030(2) 0.029(2) 0.0141(15) -0.0056(14) -0.0007(14) 0.0017(16)
C17 0.032(2) 0.028(2) 0.0139(16) -0.0060(14) -0.0014(15) -0.0043(16)
C18 0.029(2) 0.029(2) 0.0135(15) -0.0056(14) -0.0020(14) -0.0024(16)
C19 0.0221(19) 0.0285(19) 0.0188(16) -0.0024(14) -0.0042(14) -0.0023(16)
C20 0.0215(19) 0.0254(19) 0.0215(17) -0.0011(14) 0.0006(14) -0.0041(15)
C21 0.0166(18) 0.029(2) 0.0224(17) 0.0004(15) 0.0020(14) -0.0031(15)
C22 0.0202(19) 0.027(2) 0.0216(17) 0.0005(15) 0.0075(14) -0.0048(15)
C23 0.021(3) 0.026(3) 0.023(2) 0.000 0.010(2) 0.000
C24 0.030(3) 0.028(3) 0.013(2) 0.000 0.012(2) 0.000
C25 0.034(2) 0.025(2) 0.0141(15) 0.0043(14) 0.0082(15) 0.0004(16)
C26 0.036(2) 0.025(2) 0.0117(15) 0.0029(14) 0.0005(15) -0.0016(16)
C27 0.030(2) 0.0216(17) 0.0134(15) 0.0039(13) -0.0025(14) 0.0021(15)
C28 0.028(2) 0.0253(19) 0.0153(16) 0.0048(14) -0.0084(15) -0.0005(16)
C29 0.0237(19) 0.0235(18) 0.0246(18) 0.0032(15) -0.0046(15) 0.0036(15)
C30 0.0220(19) 0.029(2) 0.0209(17) 0.0017(15) -0.0074(15) 0.0004(15)
C31 0.0206(19) 0.0240(18) 0.0233(17) -0.0013(15) -0.0002(15) 0.0056(15)
C32 0.0177(18) 0.0274(19) 0.0214(17) 0.0001(15) 0.0007(14) 0.0009(15)
C33 0.0251(19) 0.0233(18) 0.0186(16) -0.0022(14) 0.0019(14) -0.0003(15)
C34 0.0249(19) 0.0288(19) 0.0144(15) -0.0004(14) 0.0049(14) 0.0005(16)
C35 0.028(2) 0.031(2) 0.0148(16) -0.0057(14) 0.0021(15) -0.0001(16)
C36 0.034(3) 0.032(3) 0.010(2) 0.000 -0.002(2) 0.000
C37 0.031(3) 0.033(3) 0.013(2) 0.000 -0.004(2) 0.000
C38 0.034(2) 0.0240(19) 0.0230(18) 0.0006(15) 0.0017(16) 0.0007(16)
C39 0.033(2) 0.029(2) 0.0227(18) -0.0004(16) 0.0015(16) -0.0008(17)
C40 0.032(2) 0.028(2) 0.0236(18) -0.0025(16) 0.0013(16) -0.0017(17)
C41 0.034(2) 0.030(2) 0.0272(19) -0.0054(16) 0.0006(17) -0.0023(18)
C42 0.033(2) 0.025(2) 0.0236(18) 0.0000(15) -0.0030(16) 0.0017(16)
C43 0.044(3) 0.032(2) 0.028(2) 0.0065(17) -0.0057(19) 0.0087(19)
C44 0.033(2) 0.030(2) 0.0237(18) -0.0037(16) 0.0054(17) 0.0007(17)
C45 0.036(2) 0.032(2) 0.034(2) -0.0047(18) 0.0055(19) 0.0032(18)
C46 0.098(8) 0.138(11) 0.018(4) 0.000 -0.009(4) 0.000
C47 0.31(4) 0.20(3) 0.017(6) 0.014(10) -0.029(13) -0.21(3)
C48 0.28(2) 0.34(3) 0.029(4) 0.019(9) 0.016(8) 0.18(2)
C49 0.149(19) 0.106(15) 0.030(7) 0.006(8) 0.001(9) -0.023(15)
C50 0.072(9) 0.24(2) 0.024(5) 0.000 -0.008(5) 0.000
C51 0.139(16) 0.085(10) 0.011(4) -0.002(6) -0.008(7) 0.065(12)

loop_
_atom_type_symbol
_atom_type_description
_atom_type_scat_dispersion_real
_atom_type_scat_dispersion_imag
_atom_type_scat_source
C C 0.0033 0.0016 'International Tables Vol C Tables 4.2.6.8 and 6.1.1.4'
H H 0.0000 0.0000 'International Tables Vol C Tables 4.2.6.8 and 6.1.1.4'
F F 0.0171 0.0103 'International Tables Vol C Tables 4.2.6.8 and 6.1.1.4'

loop_
_geom_angle_atom_site_label_1
_geom_angle_atom_site_label_2
_geom_angle_atom_site_label_3
_geom_angle
_geom_angle_site_symmetry_1
_geom_angle_site_symmetry_3
_geom_angle_publ_flag
C9 C1 C2 110.0(3) . . ?
C9 C1 C6 101.0(3) . . ?
C2 C1 C6 108.7(3) . . ?
C9 C1 C38 109.3(3) . . ?
C2 C1 C38 110.6(3) . . ?
C6 C1 C38 116.8(3) . . ?
C3 C2 C12 118.6(3) . . ?
C3 C2 C1 117.3(3) . . ?
C12 C2 C1 122.0(3) . . ?
C2 C3 C15 120.3(3) . . ?
C2 C3 C4 125.3(3) . . ?
C15 C3 C4 109.8(3) . . ?
C17 C4 C5 112.3(3) . . ?
C17 C4 C3 100.1(3) . . ?
C5 C4 C3 109.3(3) . . ?
C17 C4 C40 110.2(3) . . ?
C5 C4 C40 111.4(3) . . ?
C3 C4 C40 113.1(3) . . ?
C6 C5 C20 119.4(3) . . ?
C6 C5 C4 117.4(3) . . ?
C20 C5 C4 120.4(3) . . ?
C5 C6 C7 120.2(3) . . ?
C5 C6 C1 126.1(3) . . ?
C7 C6 C1 108.6(3) . . ?
C22 C7 C6 121.1(3) . . ?
C22 C7 C8 120.2(3) . . ?
C6 C7 C8 109.0(3) . . ?
C25 C8 C9 121.8(4) . . ?
C25 C8 C7 119.7(4) . . ?
C9 C8 C7 108.7(3) . . ?
C10 C9 C8 119.5(3) . . ?
C10 C9 C1 124.4(3) . . ?
C8 C9 C1 109.9(3) . . ?
C9 C10 C27 118.7(3) . . ?
C9 C10 C11 123.7(3) . . ?
C27 C10 C11 109.6(3) . . ?
C10 C11 C12 109.7(3) . . ?
C10 C11 C42 116.7(3) . . ?
C12 C11 C42 109.0(3) . . ?
C10 C11 C29 100.3(3) . . ?
C12 C11 C29 109.9(3) . . ?
C42 C11 C29 110.9(3) . . ?
C13 C12 C2 119.6(3) . . ?
C13 C12 C11 115.4(3) . . ?
C2 C12 C11 123.6(3) . . ?
C14 C13 C12 121.3(3) . . ?
C14 C13 C31 107.5(3) . . ?
C12 C13 C31 123.5(3) . . ?
C15 C14 C13 118.6(3) . . ?
C15 C14 C33 123.7(3) . . ?
C13 C14 C33 110.6(3) . . ?
C14 C15 C3 121.2(3) . . ?
C14 C15 C16 121.0(3) . . ?
C3 C15 C16 109.2(3) . . ?
C35 C16 C17 120.9(4) . . ?
C35 C16 C15 119.6(4) . . ?
C17 C16 C15 107.5(3) . . ?
C18 C17 C16 119.8(4) . . ?
C18 C17 C4 123.1(3) . . ?
C16 C17 C4 110.4(3) . . ?
C17 C18 C37 120.7(4) . . ?
C17 C18 C19 121.5(3) . . ?
C37 C18 C19 107.6(3) . . ?
C19 C19 C20 121.8(2) 7_575 . ?
C19 C19 C18 108.1(2) 7_575 . ?
C20 C19 C18 119.7(3) . . ?
C21 C20 C19 115.5(3) . . ?
C21 C20 C5 118.8(3) . . ?
C19 C20 C5 120.5(3) . . ?
C20 C21 C22 121.4(3) . . ?
C20 C21 C21 121.1(2) . 7_575 ?
C22 C21 C21 107.6(2) . 7_575 ?
C7 C22 C21 119.0(3) . . ?
C7 C22 C23 120.6(4) . . ?
C21 C22 C23 108.7(3) . . ?
C24 C23 C22 119.6(3) . . ?
C24 C23 C22 119.6(3) . 7_575 ?
C22 C23 C22 107.3(5) . 7_575 ?
C23 C24 C25 120.0(3) . 7_575 ?
C23 C24 C25 120.0(3) . . ?
C25 C24 C25 107.7(5) 7_575 . ?
C8 C25 C26 118.7(4) . . ?
C8 C25 C24 119.9(4) . . ?
C26 C25 C24 108.1(3) . . ?
C27 C26 C25 118.9(3) . . ?
C27 C26 C26 120.5(2) . 7_575 ?
C25 C26 C26 108.1(2) . 7_575 ?
C26 C27 C10 122.1(4) . . ?
C26 C27 C28 119.5(3) . . ?
C10 C27 C28 107.8(3) . . ?
C29 C28 C28 120.2(2) . 7_575 ?
C29 C28 C27 110.5(3) . . ?
C28 C28 C27 119.9(2) 7_575 . ?
C28 C29 C30 120.8(4) . . ?
C28 C29 C11 109.5(3) . . ?
C30 C29 C11 124.0(3) . . ?
C29 C30 C31 117.8(4) . . ?
C29 C30 C30 119.0(2) . 7_575 ?
C31 C30 C30 117.9(2) . 7_575 ?
C32 C31 C30 122.6(3) . . ?
C32 C31 C13 109.3(3) . . ?
C30 C31 C13 118.3(3) . . ?
C31 C32 C32 119.4(2) . 7_575 ?
C31 C32 C33 109.6(3) . . ?
C32 C32 C33 123.1(2) 7_575 . ?
C34 C33 C32 108.6(3) . . ?
C34 C33 C14 108.7(3) . . ?
C32 C33 C14 100.7(3) . . ?
C34 C33 C44 109.3(3) . . ?
C32 C33 C44 117.1(3) . . ?
C14 C33 C44 111.9(3) . . ?
C34 C34 C35 108.8(2) 7_575 . ?
C34 C34 C33 124.8(2) 7_575 . ?
C35 C34 C33 121.9(3) . . ?
C16 C35 C36 119.5(4) . . ?
C16 C35 C34 120.5(3) . . ?
C36 C35 C34 107.5(4) . . ?
C37 C36 C35 119.3(3) . . ?
C37 C36 C35 119.3(3) . 7_575 ?
C35 C36 C35 107.4(5) . 7_575 ?
C36 C37 C18 119.6(3) . 7_575 ?
C36 C37 C18 119.6(3) . . ?
C18 C37 C18 108.7(5) 7_575 . ?
F38A C38 F38B 106.7(3) . . ?
F38A C38 C39 107.2(3) . . ?
F38B C38 C39 105.0(3) . . ?
F38A C38 C1 111.2(3) . . ?
F38B C38 C1 109.0(3) . . ?
C39 C38 C1 117.1(3) . . ?
F39C C39 F39B 109.0(3) . . ?
F39C C39 F39A 108.3(3) . . ?
F39B C39 F39A 108.3(3) . . ?
F39C C39 C38 110.4(3) . . ?
F39B C39 C38 110.6(3) . . ?
F39A C39 C38 110.1(3) . . ?
F40B C40 F40A 108.5(3) . . ?
F40B C40 C41 107.1(3) . . ?
F40A C40 C41 105.6(3) . . ?
F40B C40 C4 109.8(3) . . ?
F40A C40 C4 110.2(3) . . ?
C41 C40 C4 115.4(3) . . ?
F41C C41 F41B 109.0(3) . . ?
F41C C41 F41A 107.8(3) . . ?
F41B C41 F41A 108.8(3) . . ?
F41C C41 C40 109.7(3) . . ?
F41B C41 C40 110.9(3) . . ?
F41A C41 C40 110.6(3) . . ?
F42A C42 F42B 106.9(3) . . ?
F42A C42 C43 106.6(3) . . ?
F42B C42 C43 106.2(3) . . ?
F42A C42 C11 110.8(3) . . ?
F42B C42 C11 108.3(3) . . ?
C43 C42 C11 117.4(3) . . ?
F43B C43 F43A 109.2(4) . . ?
F43B C43 F43C 108.4(3) . . ?
F43A C43 F43C 107.9(4) . . ?
F43B C43 C42 110.5(4) . . ?
F43A C43 C42 110.9(3) . . ?
F43C C43 C42 109.9(4) . . ?
F44B C44 F44A 106.9(3) . . ?
F44B C44 C45 106.6(4) . . ?
F44A C44 C45 107.1(3) . . ?
F44B C44 C33 110.2(3) . . ?
F44A C44 C33 107.9(3) . . ?
C45 C44 C33 117.6(3) . . ?
F45B C45 F45C 109.8(4) . . ?
F45B C45 F45A 108.3(4) . . ?
F45C C45 F45A 107.3(4) . . ?
F45B C45 C44 111.8(4) . . ?
F45C C45 C44 109.4(4) . . ?
F45A C45 C44 110.2(3) . . ?
C47 C46 C47 167(3) . 7_575 ?
C47 C46 C51 126(2) . 7_575 ?
C47 C46 C51 41.4(17) 7_575 7_575 ?
C47 C46 C51 41.4(17) . . ?
C47 C46 C51 126(2) 7_575 . ?
C51 C46 C51 85(2) 7_575 . ?
C51 C47 C48 59(3) . . ?
C51 C47 C46 72.1(16) . . ?
C48 C47 C46 131(2) . . ?
C51 C48 C47 45.4(12) . . ?
C51 C48 C49 60(2) . . ?
C47 C48 C49 105(2) . . ?
C50 C49 C51 78(2) . . ?
C50 C49 C48 122(2) . . ?
C51 C49 C48 43.9(11) . . ?
C49 C50 C49 165(3) 7_575 . ?
C49 C50 C51 61.9(16) 7_575 7_575 ?
C49 C50 C51 133(2) . 7_575 ?
C49 C50 C51 133(2) 7_575 . ?
C49 C50 C51 61.9(16) . . ?
C51 C50 C51 71.2(11) 7_575 . ?
C47 C51 C48 76(3) . . ?
C47 C51 C46 66(3) . . ?
C48 C51 C46 142(3) . . ?
C47 C51 C49 151(3) . . ?
C48 C51 C49 76.0(17) . . ?
C46 C51 C49 142(2) . . ?
C47 C51 C50 168(3) . . ?
C48 C51 C50 116(2) . . ?
C46 C51 C50 101.8(12) . . ?
C49 C51 C50 40.1(11) . . ?
C47 C51 C51 114(3) . 7_575 ?
C48 C51 C51 170.4(19) . 7_575 ?
C46 C51 C51 47.4(11) . 7_575 ?
C49 C51 C51 94.5(12) . 7_575 ?
C50 C51 C51 54.4(6) . 7_575 ?

loop_
_geom_bond_atom_site_label_1
_geom_bond_atom_site_label_2
_geom_bond_distance
_geom_bond_site_symmetry_2
_geom_bond_publ_flag
F38A C38 1.346(4) . ?
F38B C38 1.351(5) . ?
F39A C39 1.334(5) . ?
F39B C39 1.324(5) . ?
F39C C39 1.306(5) . ?
F40A C40 1.347(5) . ?
F40B C40 1.336(5) . ?
F41A C41 1.332(5) . ?
F41B C41 1.328(5) . ?
F41C C41 1.317(5) . ?
F42A C42 1.343(5) . ?
F42B C42 1.354(5) . ?
F43A C43 1.325(5) . ?
F43B C43 1.313(5) . ?
F43C C43 1.339(6) . ?
F44A C44 1.354(5) . ?
F44B C44 1.334(5) . ?
F45A C45 1.325(5) . ?
F45B C45 1.292(5) . ?
F45C C45 1.316(5) . ?
C1 C9 1.534(5) . ?
C1 C2 1.539(5) . ?
C1 C6 1.541(6) . ?
C1 C38 1.565(5) . ?
C2 C3 1.397(5) . ?
C2 C12 1.418(6) . ?
C3 C15 1.411(5) . ?
C3 C4 1.544(5) . ?
C4 C17 1.527(5) . ?
C4 C5 1.536(5) . ?
C4 C40 1.576(5) . ?
C5 C6 1.385(5) . ?
C5 C20 1.458(5) . ?
C6 C7 1.444(5) . ?
C7 C22 1.380(5) . ?
C7 C8 1.445(5) . ?
C8 C25 1.396(5) . ?
C8 C9 1.423(6) . ?
C9 C10 1.372(6) . ?
C10 C27 1.439(5) . ?
C10 C11 1.529(5) . ?
C11 C12 1.541(5) . ?
C11 C42 1.555(5) . ?
C11 C29 1.559(5) . ?
C12 C13 1.402(5) . ?
C13 C14 1.396(5) . ?
C13 C31 1.485(5) . ?
C14 C15 1.377(5) . ?
C14 C33 1.539(5) . ?
C15 C16 1.461(5) . ?
C16 C35 1.386(6) . ?
C16 C17 1.427(6) . ?
C17 C18 1.360(6) . ?
C18 C37 1.425(5) . ?
C18 C19 1.462(5) . ?
C19 C19 1.408(8) 7_575 ?
C19 C20 1.429(5) . ?
C20 C21 1.408(5) . ?
C21 C22 1.425(5) . ?
C21 C21 1.458(8) 7_575 ?
C22 C23 1.442(5) . ?
C23 C24 1.394(8) . ?
C23 C22 1.442(5) 7_575 ?
C24 C25 1.449(5) 7_575 ?
C24 C25 1.449(5) . ?
C25 C26 1.425(6) . ?
C26 C27 1.379(5) . ?
C26 C26 1.454(8) 7_575 ?
C27 C28 1.442(5) . ?
C28 C29 1.388(5) . ?
C28 C28 1.418(8) 7_575 ?
C29 C30 1.411(5) . ?
C30 C31 1.422(5) . ?
C30 C30 1.447(8) 7_575 ?
C31 C32 1.394(5) . ?
C32 C32 1.409(7) 7_575 ?
C32 C33 1.536(5) . ?
C33 C34 1.522(5) . ?
C33 C44 1.557(5) . ?
C34 C34 1.351(8) 7_575 ?
C34 C35 1.461(6) . ?
C35 C36 1.423(5) . ?
C36 C37 1.415(8) . ?
C36 C35 1.423(5) 7_575 ?
C37 C18 1.425(5) 7_575 ?
C38 C39 1.553(6) . ?
C40 C41 1.552(6) . ?
C42 C43 1.539(6) . ?
C44 C45 1.522(6) . ?
C46 C47 1.37(4) . ?
C46 C47 1.37(4) 7_575 ?
C46 C51 1.422(17) 7_575 ?
C46 C51 1.422(17) . ?
C47 C51 0.99(3) . ?
C47 C48 1.35(5) . ?
C48 C51 1.19(3) . ?
C48 C49 1.67(3) . ?
C49 C50 1.09(2) . ?
C49 C51 1.49(3) . ?
C50 C49 1.09(2) 7_575 ?
C50 C51 1.65(3) 7_575 ?
C50 C51 1.65(3) . ?
C51 C51 1.92(4) 7_575 ?
